data_1559808
loop_
_publ_author_name
'Shi, Zhen-Zhen'
'Liu, Xiang-Hong'
'Li, Xiao-Nian'
'Ji, Nai-Yun'

_publ_section_title
;
 Antifungal and Antimicroalgal Trichothecene Sesquiterpenes from the
 Marine Algicolous Fungus <i>Trichoderma brevicompactum</i> A-DL-9-2.
;
_journal_issue 52
_journal_name_full 'Journal of agricultural and food chemistry'
_journal_page_first 15440
_journal_page_last 15448
_journal_paper_doi 10.1021/acs.jafc.0c05586
_journal_volume 68
_journal_year 2020
_chemical_absolute_configuration ad
_chemical_formula_moiety 'C15 H22 O5'
_chemical_formula_sum 'C15 H22 O5'
_chemical_formula_weight 282.32
_space_group_crystal_system orthorhombic
_space_group_IT_number 19
_space_group_name_Hall 'P 2ac 2ab'
_space_group_name_H-M_alt 'P 21 21 21'
_atom_sites_solution_hydrogens geom
_cell_angle_alpha 90
_cell_angle_beta 90
_cell_angle_gamma 90
_cell_formula_units_Z 4
_cell_length_a 6.62630(10)
_cell_length_b 12.3911(2)
_cell_length_c 16.6583(3)
_cell_measurement_reflns_used 9987
_cell_measurement_temperature 100.(2)
_cell_measurement_theta_max 72.2968
_cell_measurement_theta_min 2.6525
_cell_volume 1367.77(4)
_computing_cell_refinement 'SAINT V8.38A (Bruker AXS Inc., 2017)'
_computing_data_collection 'Bruker Instrument Service vV6.2.9'
_computing_data_reduction 'SAINT V8.38A (Bruker AXS Inc., 2017)'
_computing_structure_refinement 'SHELXL-2017/1 (Sheldrick, 2017)'
_computing_structure_solution 'SHELXT 2014/5 (Sheldrick, 2014)'
_diffrn_ambient_temperature 100.(2)
_diffrn_detector_area_resol_mean 7.3910
_diffrn_measured_fraction_theta_full 0.991
_diffrn_measured_fraction_theta_max 0.991
_diffrn_measurement_device_type 'Bruker D8 QUEST PHOTON II'
_diffrn_radiation_monochromator 'Helixos MX multilayer Optic'
_diffrn_radiation_type 'Cu K\a'
_diffrn_radiation_wavelength 1.54178
_diffrn_reflns_av_R_equivalents 0.0311
_diffrn_reflns_av_unetI/netI 0.0235
_diffrn_reflns_limit_h_max 6
_diffrn_reflns_limit_h_min -8
_diffrn_reflns_limit_k_max 15
_diffrn_reflns_limit_k_min -15
_diffrn_reflns_limit_l_max 20
_diffrn_reflns_limit_l_min -20
_diffrn_reflns_number 12042
_diffrn_reflns_theta_full 72.29
_diffrn_reflns_theta_max 72.29
_diffrn_reflns_theta_min 7.15
_diffrn_source 'Ius Diamond'
_diffrn_source_type Microfocus
_exptl_absorpt_coefficient_mu 0.843
_exptl_absorpt_correction_T_max 0.79
_exptl_absorpt_correction_T_min 0.63
_exptl_absorpt_correction_type multi-scan
_exptl_absorpt_process_details
;
SADABS-2016/2 - Bruker AXS area detector scaling and absorption correction
;
_exptl_crystal_colour 'clear light colourless'
_exptl_crystal_density_diffrn 1.371
_exptl_crystal_density_method 'not measured'
_exptl_crystal_description prism
_exptl_crystal_F_000 608
_exptl_crystal_size_max 0.700
_exptl_crystal_size_mid 0.450
_exptl_crystal_size_min 0.300
_refine_diff_density_max 0.270
_refine_diff_density_min -0.174
_refine_ls_abs_structure_details
;

Flack x determined using 1105 quotients [(I+)-(I-)]/[(I+)+(I-)]
(Parsons, Flack and Wagner, Acta Cryst. B69 (2013) 249-259).
;
_refine_ls_abs_structure_Flack 0.05(3)
_refine_ls_extinction_method none
_refine_ls_goodness_of_fit_ref 1.100
_refine_ls_hydrogen_treatment mixed
_refine_ls_matrix_type full
_refine_ls_number_parameters 189
_refine_ls_number_reflns 2679
_refine_ls_number_restraints 0
_refine_ls_restrained_S_all 1.100
_refine_ls_R_factor_all 0.0280
_refine_ls_R_factor_gt 0.0279
_refine_ls_shift/su_max 0.001
_refine_ls_shift/su_mean 0.000
_refine_ls_structure_factor_coef Fsqd
_refine_ls_weighting_details 'w=1/[\s^2^(Fo^2^)+(0.0384P)^2^+0.3383P] where P=(Fo^2^+2Fc^2^)/3'
_refine_ls_weighting_scheme calc
_refine_ls_wR_factor_gt 0.0718
_refine_ls_wR_factor_ref 0.0718
_reflns_number_gt 2673
_reflns_number_total 2679
_reflns_threshold_expression 'I > 2\s(I)'
_cod_data_source_file jf0c05586_si_003.cif
_cod_data_source_block jny78
_cod_depositor_comments
;
The following automatic conversions were performed:

data item '_exptl_absorpt_correction_type' value 'Multi-Scan' was
changed to 'multi-scan' in accordance with the
/home/data/users/saulius/crontab/automatic-downloads/rss-feeds/ACS/lib/dictionaries/cif_core.dic
dictionary named 'cif_core.dic' version 2.4.2 last updated on
2011-04-26.

Automatic conversion script
Id: cif_fix_values 7556 2019-12-06 15:28:31Z antanas 

 Adding full bibliography for 1559808--1559810.cif.
;
_cod_database_code 1559808

loop_
_space_group_symop_operation_xyz
'x, y, z'
'x+1/2, -y+1/2, -z'
'-x, y+1/2, -z+1/2'
'-x+1/2, -y, z+1/2'

loop_
_atom_site_type_symbol
_atom_site_label
_atom_site_fract_x
_atom_site_fract_y
_atom_site_fract_z
_atom_site_U_iso_or_equiv
_atom_site_adp_type
_atom_site_calc_flag
_atom_site_refinement_flags_adp
_atom_site_refinement_flags_occupancy
_atom_site_refinement_flags_posn
_atom_site_occupancy
_atom_site_disorder_assembly
_atom_site_disorder_group
O O1 0.34555(19) 0.39939(10) 0.39526(7) 0.0164(3) Uani d . . . 1 . .
H H1A 0.280(4) 0.457(2) 0.39903(18) 0.025 Uiso calc U . R 1 . .
O O2 0.87713(17) 0.63402(9) 0.52049(6) 0.0110(2) Uani d . . . 1 . .
O O3 1.11749(19) 0.73084(10) 0.75920(7) 0.0151(3) Uani d . . . 1 . .
H H3A 1.133(4) 0.6967(11) 0.8038(14) 0.023 Uiso calc U . R 1 . .
O O4 0.59545(16) 0.67055(9) 0.59017(6) 0.0101(2) Uani d . . . 1 . .
O O5 0.64114(19) 0.90647(9) 0.61017(8) 0.0171(3) Uani d . . . 1 . .
H H5A 0.551(4) 0.8837(11) 0.5796(13) 0.026 Uiso calc U . R 1 . .
C C1 0.3766(3) 0.35568(14) 0.47282(10) 0.0165(4) Uani d . . . 1 . .
H H13 0.438365 0.283366 0.466934 0.02 Uiso calc U . R 1 . .
H H14 0.2434 0.345812 0.498744 0.02 Uiso calc U . R 1 . .
C C2 0.5073(2) 0.42188(13) 0.52767(10) 0.0122(3) Uani d . . . 1 . .
C C3 0.5944(2) 0.51371(13) 0.50417(9) 0.0116(3) Uani d . . . 1 . .
H H12 0.580961 0.535933 0.449852 0.014 Uiso calc U . R 1 . .
C C4 0.7119(2) 0.58224(13) 0.56063(9) 0.0093(3) Uani d . . . 1 . .
C C5 0.9265(2) 0.72626(13) 0.57144(9) 0.0113(3) Uani d . . . 1 . .
H H7 0.925187 0.795692 0.540844 0.014 Uiso calc U . R 1 . .
C C6 1.1227(2) 0.70996(15) 0.61665(10) 0.0150(3) Uani d . . . 1 . .
H H6 1.189795 0.780183 0.626203 0.018 Uiso calc U . R 1 . .
H H1 1.215288 0.663398 0.585392 0.018 Uiso calc U . R 1 . .
C C7 1.0685(2) 0.65577(14) 0.69708(9) 0.0118(3) Uani d . . . 1 . .
H H2 1.146432 0.587292 0.704083 0.014 Uiso calc U . R 1 . .
C C8 0.8373(2) 0.63178(13) 0.69203(9) 0.0096(3) Uani d . . . 1 . .
C C9 0.7382(3) 0.63042(14) 0.77500(9) 0.0141(3) Uani d . . . 1 . .
H H5 0.778175 0.695156 0.804841 0.021 Uiso calc U . R 1 . .
H H3 0.781967 0.566021 0.804391 0.021 Uiso calc U . R 1 . .
H H4 0.591161 0.629227 0.76892 0.021 Uiso calc U . R 1 . .
C C10 0.7562(2) 0.72112(13) 0.63414(9) 0.0098(3) Uani d . . . 1 . .
C C11 0.7884(2) 0.52789(13) 0.63844(9) 0.0101(3) Uani d . . . 1 . .
C C12 0.9663(3) 0.45247(13) 0.62175(10) 0.0138(3) Uani d . . . 1 . .
H H10 1.007665 0.417243 0.67178 0.021 Uiso calc U . R 1 . .
H H9 1.079442 0.494301 0.600167 0.021 Uiso calc U . R 1 . .
H H8 0.925631 0.397563 0.582617 0.021 Uiso calc U . R 1 . .
C C13 0.6098(3) 0.46140(13) 0.67165(10) 0.0132(3) Uani d . . . 1 . .
H H16 0.653219 0.423935 0.721223 0.016 Uiso calc U . R 1 . .
H H17 0.498411 0.510998 0.686008 0.016 Uiso calc U . R 1 . .
C C14 0.5318(3) 0.37765(14) 0.61136(10) 0.0148(3) Uani d . . . 1 . .
H H15 0.62698 0.316097 0.609765 0.018 Uiso calc U . R 1 . .
H H11 0.399873 0.350012 0.630213 0.018 Uiso calc U . R 1 . .
C C15 0.6849(3) 0.82655(13) 0.66951(10) 0.0140(3) Uani d . . . 1 . .
H H19 0.56193 0.813177 0.701777 0.017 Uiso calc U . R 1 . .
H H18 0.790207 0.854701 0.706095 0.017 Uiso calc U . R 1 . .

loop_
_atom_site_aniso_label
_atom_site_aniso_U_11
_atom_site_aniso_U_22
_atom_site_aniso_U_33
_atom_site_aniso_U_12
_atom_site_aniso_U_13
_atom_site_aniso_U_23
O1 0.0195(6) 0.0169(6) 0.0128(6) 0.0023(5) -0.0014(5) -0.0047(5)
O2 0.0122(5) 0.0131(5) 0.0077(5) -0.0020(5) 0.0033(4) -0.0002(4)
O3 0.0192(6) 0.0154(6) 0.0107(5) -0.0028(5) -0.0048(5) 0.0013(5)
O4 0.0083(5) 0.0111(5) 0.0108(5) 0.0012(4) -0.0020(4) -0.0018(4)
O5 0.0198(6) 0.0116(5) 0.0200(6) 0.0013(5) -0.0101(5) 0.0000(5)
C1 0.0185(8) 0.0146(8) 0.0163(8) -0.0020(7) -0.0015(7) -0.0020(6)
C2 0.0114(8) 0.0120(8) 0.0131(7) 0.0012(6) 0.0010(6) -0.0020(6)
C3 0.0113(7) 0.0136(7) 0.0100(7) 0.0019(6) -0.0001(6) -0.0008(6)
C4 0.0079(7) 0.0110(7) 0.0090(7) 0.0015(6) 0.0018(6) 0.0006(6)
C5 0.0128(8) 0.0112(7) 0.0099(7) -0.0019(6) 0.0001(6) -0.0004(6)
C6 0.0104(8) 0.0228(8) 0.0118(7) -0.0035(7) 0.0008(7) 0.0027(6)
C7 0.0103(8) 0.0140(7) 0.0111(7) 0.0002(6) -0.0021(6) 0.0006(6)
C8 0.0088(7) 0.0116(7) 0.0083(7) 0.0012(6) 0.0004(6) 0.0001(6)
C9 0.0145(8) 0.0192(8) 0.0087(7) -0.0002(7) 0.0020(6) -0.0009(6)
C10 0.0086(7) 0.0120(7) 0.0089(7) -0.0001(6) -0.0021(6) -0.0005(6)
C11 0.0094(7) 0.0123(7) 0.0087(7) 0.0004(6) 0.0004(6) 0.0008(6)
C12 0.0127(7) 0.0124(7) 0.0163(8) 0.0030(6) 0.0003(6) 0.0005(6)
C13 0.0139(7) 0.0145(7) 0.0113(7) -0.0028(7) 0.0014(6) 0.0031(6)
C14 0.0147(7) 0.0134(7) 0.0163(8) -0.0033(6) 0.0004(7) 0.0023(6)
C15 0.0166(8) 0.0133(7) 0.0122(7) 0.0031(6) -0.0025(6) -0.0027(6)

loop_
_atom_type_symbol
_atom_type_description
_atom_type_scat_dispersion_real
_atom_type_scat_dispersion_imag
_atom_type_scat_source
C C 0.0181 0.0091 'International Tables Vol C Tables 4.2.6.8 and 6.1.1.4'
H H 0.0000 0.0000 'International Tables Vol C Tables 4.2.6.8 and 6.1.1.4'
O O 0.0492 0.0322 'International Tables Vol C Tables 4.2.6.8 and 6.1.1.4'

loop_
_geom_angle_atom_site_label_1
_geom_angle_atom_site_label_2
_geom_angle_atom_site_label_3
_geom_angle_site_symmetry_1
_geom_angle_site_symmetry_3
_geom_angle
_geom_angle_publ_flag
C1 O1 H1A . . 109.5 ?
C4 O2 C5 . . 104.48(11) ?
C7 O3 H3A . . 109.5 ?
C4 O4 C10 . . 96.28(11) ?
C15 O5 H5A . . 109.5 ?
O1 C1 C2 . . 115.44(14) ?
O1 C1 H13 . . 108.4 ?
C2 C1 H13 . . 108.4 ?
O1 C1 H14 . . 108.4 ?
C2 C1 H14 . . 108.4 ?
H13 C1 H14 . . 107.5 ?
C3 C2 C1 . . 122.44(15) ?
C3 C2 C14 . . 122.33(15) ?
C1 C2 C14 . . 115.22(14) ?
C2 C3 C4 . . 121.86(14) ?
C2 C3 H12 . . 119.1 ?
C4 C3 H12 . . 119.1 ?
O4 C4 O2 . . 103.33(12) ?
O4 C4 C3 . . 111.88(13) ?
O2 C4 C3 . . 111.11(12) ?
O4 C4 C11 . . 102.84(12) ?
O2 C4 C11 . . 109.62(12) ?
C3 C4 C11 . . 116.94(13) ?
O2 C5 C6 . . 112.11(13) ?
O2 C5 C10 . . 101.40(12) ?
C6 C5 C10 . . 106.63(13) ?
O2 C5 H7 . . 112.0 ?
C6 C5 H7 . . 112.0 ?
C10 C5 H7 . . 112.0 ?
C5 C6 C7 . . 106.87(13) ?
C5 C6 H6 . . 110.3 ?
C7 C6 H6 . . 110.3 ?
C5 C6 H1 . . 110.3 ?
C7 C6 H1 . . 110.3 ?
H6 C6 H1 . . 108.6 ?
O3 C7 C6 . . 107.05(13) ?
O3 C7 C8 . . 112.67(13) ?
C6 C7 C8 . . 105.33(13) ?
O3 C7 H2 . . 110.5 ?
C6 C7 H2 . . 110.5 ?
C8 C7 H2 . . 110.5 ?
C9 C8 C7 . . 111.96(13) ?
C9 C8 C10 . . 114.67(13) ?
C7 C8 C10 . . 103.63(12) ?
C9 C8 C11 . . 114.10(13) ?
C7 C8 C11 . . 112.45(13) ?
C10 C8 C11 . . 98.96(11) ?
C8 C9 H5 . . 109.5 ?
C8 C9 H3 . . 109.5 ?
H5 C9 H3 . . 109.5 ?
C8 C9 H4 . . 109.5 ?
H5 C9 H4 . . 109.5 ?
H3 C9 H4 . . 109.5 ?
O4 C10 C15 . . 110.16(12) ?
O4 C10 C5 . . 102.45(12) ?
C15 C10 C5 . . 117.30(13) ?
O4 C10 C8 . . 105.11(12) ?
C15 C10 C8 . . 118.67(13) ?
C5 C10 C8 . . 101.29(12) ?
C12 C11 C13 . . 109.24(13) ?
C12 C11 C4 . . 111.48(13) ?
C13 C11 C4 . . 106.37(13) ?
C12 C11 C8 . . 115.90(13) ?
C13 C11 C8 . . 112.63(13) ?
C4 C11 C8 . . 100.59(12) ?
C11 C12 H10 . . 109.5 ?
C11 C12 H9 . . 109.5 ?
H10 C12 H9 . . 109.5 ?
C11 C12 H8 . . 109.5 ?
H10 C12 H8 . . 109.5 ?
H9 C12 H8 . . 109.5 ?
C14 C13 C11 . . 112.63(14) ?
C14 C13 H16 . . 109.1 ?
C11 C13 H16 . . 109.1 ?
C14 C13 H17 . . 109.1 ?
C11 C13 H17 . . 109.1 ?
H16 C13 H17 . . 107.8 ?
C2 C14 C13 . . 113.33(13) ?
C2 C14 H15 . . 108.9 ?
C13 C14 H15 . . 108.9 ?
C2 C14 H11 . . 108.9 ?
C13 C14 H11 . . 108.9 ?
H15 C14 H11 . . 107.7 ?
O5 C15 C10 . . 113.16(13) ?
O5 C15 H19 . . 108.9 ?
C10 C15 H19 . . 108.9 ?
O5 C15 H18 . . 108.9 ?
C10 C15 H18 . . 108.9 ?
H19 C15 H18 . . 107.8 ?

loop_
_geom_bond_atom_site_label_1
_geom_bond_atom_site_label_2
_geom_bond_site_symmetry_2
_geom_bond_distance
_geom_bond_publ_flag
O1 C1 . 1.416(2) ?
O1 H1A . 0.84(3) ?
O2 C4 . 1.4342(19) ?
O2 C5 . 1.4607(19) ?
O3 C7 . 1.429(2) ?
O3 H3A . 0.86(3) ?
O4 C4 . 1.4266(19) ?
O4 C10 . 1.4364(19) ?
O5 C15 . 1.429(2) ?
O5 H5A . 0.83(3) ?
C1 C2 . 1.503(2) ?
C1 H13 . 0.99 ?
C1 H14 . 0.99 ?
C2 C3 . 1.335(2) ?
C2 C14 . 1.507(2) ?
C3 C4 . 1.487(2) ?
C3 H12 . 0.95 ?
C4 C11 . 1.546(2) ?
C5 C6 . 1.516(2) ?
C5 C10 . 1.539(2) ?
C5 H7 . 1.0 ?
C6 C7 . 1.541(2) ?
C6 H6 . 0.99 ?
C6 H1 . 0.99 ?
C7 C8 . 1.563(2) ?
C7 H2 . 1.0 ?
C8 C9 . 1.530(2) ?
C8 C10 . 1.563(2) ?
C8 C11 . 1.600(2) ?
C9 H5 . 0.98 ?
C9 H3 . 0.98 ?
C9 H4 . 0.98 ?
C10 C15 . 1.509(2) ?
C11 C12 . 1.530(2) ?
C11 C13 . 1.544(2) ?
C12 H10 . 0.98 ?
C12 H9 . 0.98 ?
C12 H8 . 0.98 ?
C13 C14 . 1.534(2) ?
C13 H16 . 0.99 ?
C13 H17 . 0.99 ?
C14 H15 . 0.99 ?
C14 H11 . 0.99 ?
C15 H19 . 0.99 ?
C15 H18 . 0.99 ?

loop_
_geom_hbond_atom_site_label_D
_geom_hbond_atom_site_label_H
_geom_hbond_atom_site_label_A
_geom_hbond_site_symmetry_A
_geom_hbond_distance_DH
_geom_hbond_distance_HA
_geom_hbond_distance_DA
_geom_hbond_angle_DHA
_geom_hbond_publ_flag
O1 H1A O5 2_466 0.84 1.93 2.7622(18) 170.8 ?
O3 H3A O1 4_665 0.86 1.94 2.7930(17) 171.2 ?
O5 H5A O2 2_466 0.83 2.04 2.8372(17) 160.2 ?
C5 H7 O4 2_566 1.00 2.49 3.1837(19) 125.9 ?
C6 H1 O4 1_655 0.99 2.52 3.201(2) 125.6 ?

loop_
_geom_torsion_atom_site_label_1
_geom_torsion_atom_site_label_2
_geom_torsion_atom_site_label_3
_geom_torsion_atom_site_label_4
_geom_torsion_site_symmetry_1
_geom_torsion_site_symmetry_2
_geom_torsion_site_symmetry_3
_geom_torsion_site_symmetry_4
_geom_torsion
_geom_torsion_publ_flag
O1 C1 C2 C3 . . . . -2.3(2) ?
O1 C1 C2 C14 . . . . 177.24(14) ?
C1 C2 C3 C4 . . . . 175.77(15) ?
C14 C2 C3 C4 . . . . -3.8(2) ?
C10 O4 C4 O2 . . . . -55.45(12) ?
C10 O4 C4 C3 . . . . -175.07(13) ?
C10 O4 C4 C11 . . . . 58.62(13) ?
C5 O2 C4 O4 . . . . 38.52(14) ?
C5 O2 C4 C3 . . . . 158.66(12) ?
C5 O2 C4 C11 . . . . -70.56(14) ?
C2 C3 C4 O4 . . . . -98.91(17) ?
C2 C3 C4 O2 . . . . 146.16(15) ?
C2 C3 C4 C11 . . . . 19.3(2) ?
C4 O2 C5 C6 . . . . 107.47(14) ?
C4 O2 C5 C10 . . . . -5.93(14) ?
O2 C5 C6 C7 . . . . -90.19(15) ?
C10 C5 C6 C7 . . . . 19.94(17) ?
C5 C6 C7 O3 . . . . -114.72(15) ?
C5 C6 C7 C8 . . . . 5.41(17) ?
O3 C7 C8 C9 . . . . -35.84(19) ?
C6 C7 C8 C9 . . . . -152.20(14) ?
O3 C7 C8 C10 . . . . 88.28(15) ?
C6 C7 C8 C10 . . . . -28.08(16) ?
O3 C7 C8 C11 . . . . -165.84(12) ?
C6 C7 C8 C11 . . . . 77.80(15) ?
C4 O4 C10 C15 . . . . 175.66(13) ?
C4 O4 C10 C5 . . . . 50.10(13) ?
C4 O4 C10 C8 . . . . -55.41(13) ?
O2 C5 C10 O4 . . . . -27.86(14) ?
C6 C5 C10 O4 . . . . -145.31(13) ?
O2 C5 C10 C15 . . . . -148.60(13) ?
C6 C5 C10 C15 . . . . 93.95(16) ?
O2 C5 C10 C8 . . . . 80.58(13) ?
C6 C5 C10 C8 . . . . -36.87(16) ?
C9 C8 C10 O4 . . . . -91.89(15) ?
C7 C8 C10 O4 . . . . 145.78(12) ?
C11 C8 C10 O4 . . . . 29.93(14) ?
C9 C8 C10 C15 . . . . 31.8(2) ?
C7 C8 C10 C15 . . . . -90.55(16) ?
C11 C8 C10 C15 . . . . 153.60(14) ?
C9 C8 C10 C5 . . . . 161.74(13) ?
C7 C8 C10 C5 . . . . 39.42(14) ?
C11 C8 C10 C5 . . . . -76.43(13) ?
O4 C4 C11 C12 . . . . -162.82(12) ?
O2 C4 C11 C12 . . . . -53.40(17) ?
C3 C4 C11 C12 . . . . 74.19(18) ?
O4 C4 C11 C13 . . . . 78.19(14) ?
O2 C4 C11 C13 . . . . -172.39(12) ?
C3 C4 C11 C13 . . . . -44.80(18) ?
O4 C4 C11 C8 . . . . -39.38(14) ?
O2 C4 C11 C8 . . . . 70.03(14) ?
C3 C4 C11 C8 . . . . -162.38(13) ?
C9 C8 C11 C12 . . . . -112.15(16) ?
C7 C8 C11 C12 . . . . 16.75(18) ?
C10 C8 C11 C12 . . . . 125.60(14) ?
C9 C8 C11 C13 . . . . 14.66(19) ?
C7 C8 C11 C13 . . . . 143.56(14) ?
C10 C8 C11 C13 . . . . -107.59(14) ?
C9 C8 C11 C4 . . . . 127.52(14) ?
C7 C8 C11 C4 . . . . -103.57(14) ?
C10 C8 C11 C4 . . . . 5.28(14) ?
C12 C11 C13 C14 . . . . -62.73(17) ?
C4 C11 C13 C14 . . . . 57.71(17) ?
C8 C11 C13 C14 . . . . 166.98(13) ?
C3 C2 C14 C13 . . . . 16.9(2) ?
C1 C2 C14 C13 . . . . -162.67(14) ?
C11 C13 C14 C2 . . . . -45.38(19) ?
O4 C10 C15 O5 . . . . -67.06(17) ?
C5 C10 C15 O5 . . . . 49.56(19) ?
C8 C10 C15 O5 . . . . 171.80(13) ?
